data_7241717
loop_
_publ_author_name
'Klepov, Vladislav V.'
'Kocevski, Vancho'
'Besmann, Theodore M.'
'zur Loye, Hans-Conrad'

_publ_section_title
;
 Dimensional reduction upon calcium incorporation in Cs0.3(Ca0.3Ln0.7)PS4
 and Cs0.5(Ca0.5Ln0.5)PS4
;
_journal_issue 4
_journal_name_full CrystEngComm
_journal_page_first 831
_journal_page_last 840
_journal_paper_doi 10.1039/D0CE01524E
_journal_volume 23
_journal_year 2021
_chemical_formula_sum 'Ca0.5 Cs0.5 Gd0.5 P S4'
_chemical_formula_weight 324.33
_space_group_crystal_system monoclinic
_space_group_IT_number 15
_space_group_name_Hall '-C 2yc'
_space_group_name_H-M_alt 'C 1 2/c 1'
_audit_creation_method SHELXL-2018/1
_audit_update_record
;
2020-10-14 deposited with the CCDC.	2020-12-01 downloaded from the CCDC.
;
_cell_angle_alpha 90
_cell_angle_beta 103.6865(8)
_cell_angle_gamma 90
_cell_formula_units_Z 8
_cell_length_a 9.1603(2)
_cell_length_b 9.1898(2)
_cell_length_c 16.6882(4)
_cell_measurement_reflns_used 9161
_cell_measurement_temperature 300(2)
_cell_measurement_theta_max 36.28
_cell_measurement_theta_min 3.19
_cell_volume 1364.94(5)
_computing_structure_refinement 'SHELXL-2018/1 (Sheldrick, 2018)'
_diffrn_ambient_temperature 300(2)
_diffrn_measured_fraction_theta_full 0.990
_diffrn_measured_fraction_theta_max 0.994
_diffrn_measurement_device_type 'Bruker D8 QUEST'
_diffrn_radiation_type MoK\a
_diffrn_radiation_wavelength 0.71073
_diffrn_reflns_av_R_equivalents 0.0287
_diffrn_reflns_av_unetI/netI 0.0105
_diffrn_reflns_Laue_measured_fraction_full 0.990
_diffrn_reflns_Laue_measured_fraction_max 0.994
_diffrn_reflns_limit_h_max 12
_diffrn_reflns_limit_h_min -12
_diffrn_reflns_limit_k_max 12
_diffrn_reflns_limit_k_min -12
_diffrn_reflns_limit_l_max 23
_diffrn_reflns_limit_l_min -23
_diffrn_reflns_number 35177
_diffrn_reflns_point_group_measured_fraction_full 0.990
_diffrn_reflns_point_group_measured_fraction_max 0.994
_diffrn_reflns_theta_full 25.242
_diffrn_reflns_theta_max 29.988
_diffrn_reflns_theta_min 3.186
_exptl_absorpt_coefficient_mu 9.274
_exptl_absorpt_correction_T_max 0.2740
_exptl_absorpt_correction_T_min 0.1717
_exptl_absorpt_correction_type multi-scan
_exptl_absorpt_process_details
;
 Reference: Krause, L., Herbst-Irmer, R., Sheldrick G.M. & Stalke D.,
 J. Appl. Cryst. 48 (2015) 3-10.
;
_exptl_crystal_colour colourless
_exptl_crystal_density_diffrn 3.157
_exptl_crystal_description plate
_exptl_crystal_F_000 1188
_exptl_crystal_size_max 0.060
_exptl_crystal_size_mid 0.050
_exptl_crystal_size_min 0.010
_refine_diff_density_max 0.927
_refine_diff_density_min -1.113
_refine_diff_density_rms 0.095
_refine_ls_extinction_method none
_refine_ls_goodness_of_fit_ref 1.039
_refine_ls_hydrogen_treatment undef
_refine_ls_matrix_type full
_refine_ls_number_parameters 60
_refine_ls_number_reflns 1975
_refine_ls_number_restraints 0
_refine_ls_restrained_S_all 1.039
_refine_ls_R_factor_all 0.0192
_refine_ls_R_factor_gt 0.0190
_refine_ls_shift/su_max 0.001
_refine_ls_shift/su_mean 0.000
_refine_ls_structure_factor_coef Fsqd
_refine_ls_weighting_details 'w=1/[\s^2^(Fo^2^)+(0.0080P)^2^+7.6916P] where P=(Fo^2^+2Fc^2^)/3'
_refine_ls_weighting_scheme calc
_refine_ls_wR_factor_gt 0.0403
_refine_ls_wR_factor_ref 0.0404
_reflns_Friedel_coverage 0.000
_reflns_number_gt 1956
_reflns_number_total 1975
_reflns_threshold_expression 'I > 2\s(I)'
_cod_data_source_file d0ce01524e2.cif
_cod_data_source_block Gd05
_cod_depositor_comments 'Adding full bibliography for 7241712--7241724.cif.'
_cod_original_sg_symbol_H-M 'C 2/c'
_cod_original_formula_sum 'Ca0.50 Cs0.50 Gd0.50 P S4'
_cod_database_code 7241717
_shelx_shelxl_version_number 2018/1
_shelx_space_group_comment
;
The symmetry employed for this shelxl refinement is uniquely defined
by the following loop, which should always be used as a source of
symmetry information in preference to the above space-group names.
They are only intended as comments.
;
_shelx_estimated_absorpt_t_min 0.606
_shelx_estimated_absorpt_t_max 0.913

loop_
_space_group_symop_operation_xyz
'x, y, z'
'-x, y, -z+1/2'
'x+1/2, y+1/2, z'
'-x+1/2, y+1/2, -z+1/2'
'-x, -y, -z'
'x, -y, z-1/2'
'-x+1/2, -y+1/2, -z'
'x+1/2, -y+1/2, z-1/2'

loop_
_atom_site_label
_atom_site_type_symbol
_atom_site_fract_x
_atom_site_fract_y
_atom_site_fract_z
_atom_site_U_iso_or_equiv
_atom_site_adp_type
_atom_site_occupancy
_atom_site_site_symmetry_order
_atom_site_calc_flag
_atom_site_refinement_flags_posn
_atom_site_refinement_flags_adp
_atom_site_refinement_flags_occupancy
_atom_site_disorder_assembly
_atom_site_disorder_group
Cs1 Cs 0.000000 0.64396(3) 0.250000 0.03184(6) Uani 1 2 d S T P . .
Gd1 Gd 0.49358(2) 0.73189(2) 0.02434(2) 0.02577(6) Uani 0.5 1 d . . P . .
Ca1 Ca 0.49358(2) 0.73189(2) 0.02434(2) 0.02577(6) Uani 0.5 1 d . . P . .
P1 P 0.27431(6) 0.48505(6) 0.09110(4) 0.01854(11) Uani 1 1 d . . . . .
S1 S 0.25185(7) 0.70200(6) 0.11029(4) 0.02645(12) Uani 1 1 d . . . . .
S2 S 0.18070(7) 0.36029(7) 0.16485(4) 0.02444(11) Uani 1 1 d . . . . .
S3 S 0.50029(7) 0.45451(7) 0.11067(4) 0.02700(12) Uani 1 1 d . . . . .
S4 S 0.17846(10) 0.44064(10) -0.03038(4) 0.0449(2) Uani 1 1 d . . . . .

loop_
_atom_site_aniso_label
_atom_site_aniso_U_11
_atom_site_aniso_U_22
_atom_site_aniso_U_33
_atom_site_aniso_U_23
_atom_site_aniso_U_13
_atom_site_aniso_U_12
Cs1 0.03552(12) 0.03158(12) 0.03100(11) 0.000 0.01299(9) 0.000
Gd1 0.02628(10) 0.02633(10) 0.02526(9) 0.00092(7) 0.00726(7) -0.01067(7)
Ca1 0.02628(10) 0.02633(10) 0.02526(9) 0.00092(7) 0.00726(7) -0.01067(7)
P1 0.0179(2) 0.0162(2) 0.0231(3) 0.00120(19) 0.0079(2) -0.00032(19)
S1 0.0307(3) 0.0183(2) 0.0321(3) 0.0005(2) 0.0110(2) 0.0049(2)
S2 0.0269(3) 0.0243(3) 0.0247(3) 0.0041(2) 0.0111(2) -0.0016(2)
S3 0.0202(2) 0.0291(3) 0.0336(3) 0.0030(2) 0.0102(2) 0.0054(2)
S4 0.0564(5) 0.0569(5) 0.0209(3) 0.0001(3) 0.0083(3) -0.0355(4)

loop_
_atom_type_symbol
_atom_type_description
_atom_type_scat_dispersion_real
_atom_type_scat_dispersion_imag
_atom_type_scat_source
P P 0.1023 0.0942 'International Tables Vol C Tables 4.2.6.8 and 6.1.1.4'
S S 0.1246 0.1234 'International Tables Vol C Tables 4.2.6.8 and 6.1.1.4'
Ca Ca 0.2262 0.3064 'International Tables Vol C Tables 4.2.6.8 and 6.1.1.4'
Cs Cs -0.3680 2.1192 'International Tables Vol C Tables 4.2.6.8 and 6.1.1.4'
Gd Gd -0.1653 3.9035 'International Tables Vol C Tables 4.2.6.8 and 6.1.1.4'

loop_
_geom_angle_atom_site_label_1
_geom_angle_atom_site_label_2
_geom_angle_atom_site_label_3
_geom_angle
_geom_angle_site_symmetry_1
_geom_angle_site_symmetry_3
_geom_angle_publ_flag
S2 Cs1 S2 111.75(2) 4 3_455 ?
S2 Cs1 S2 98.817(7) 4 . ?
S2 Cs1 S2 131.947(18) 3_455 . ?
S2 Cs1 S2 131.947(18) 4 2 ?
S2 Cs1 S2 98.817(7) 3_455 2 ?
S2 Cs1 S2 85.821(19) . 2 ?
S2 Cs1 S3 55.651(13) 4 4 ?
S2 Cs1 S3 72.213(15) 3_455 4 ?
S2 Cs1 S3 152.850(14) . 4 ?
S2 Cs1 S3 104.224(13) 2 4 ?
S2 Cs1 S3 72.213(15) 4 3_455 ?
S2 Cs1 S3 55.651(13) 3_455 3_455 ?
S2 Cs1 S3 104.224(13) . 3_455 ?
S2 Cs1 S3 152.850(14) 2 3_455 ?
S3 Cs1 S3 78.36(2) 4 3_455 ?
S2 Cs1 S1 65.908(14) 4 . ?
S2 Cs1 S1 104.233(14) 3_455 . ?
S2 Cs1 S1 55.504(13) . . ?
S2 Cs1 S1 141.104(14) 2 . ?
S3 Cs1 S1 112.419(14) 4 . ?
S3 Cs1 S1 52.720(13) 3_455 . ?
S2 Cs1 S1 104.233(14) 4 2 ?
S2 Cs1 S1 65.909(14) 3_455 2 ?
S2 Cs1 S1 141.104(14) . 2 ?
S2 Cs1 S1 55.505(13) 2 2 ?
S3 Cs1 S1 52.721(13) 4 2 ?
S3 Cs1 S1 112.420(14) 3_455 2 ?
S1 Cs1 S1 163.36(2) . 2 ?
S2 Cs1 S4 129.796(15) 4 5_565 ?
S2 Cs1 S4 66.054(19) 3_455 5_565 ?
S2 Cs1 S4 65.893(19) . 5_565 ?
S2 Cs1 S4 95.893(15) 2 5_565 ?
S3 Cs1 S4 135.85(2) 4 5_565 ?
S3 Cs1 S4 66.803(16) 3_455 5_565 ?
S1 Cs1 S4 66.577(16) . 5_565 ?
S1 Cs1 S4 117.253(17) 2 5_565 ?
S2 Cs1 S4 66.054(19) 4 6_566 ?
S2 Cs1 S4 129.796(14) 3_455 6_566 ?
S2 Cs1 S4 95.893(15) . 6_566 ?
S2 Cs1 S4 65.894(19) 2 6_566 ?
S3 Cs1 S4 66.803(16) 4 6_566 ?
S3 Cs1 S4 135.85(2) 3_455 6_566 ?
S1 Cs1 S4 117.253(17) . 6_566 ?
S1 Cs1 S4 66.577(16) 2 6_566 ?
S4 Cs1 S4 155.90(3) 5_565 6_566 ?
S2 Cs1 Gd1 71.024(10) 4 8_466 ?
S2 Cs1 Gd1 93.135(10) 3_455 8_466 ?
S2 Cs1 Gd1 132.553(10) . 8_466 ?
S2 Cs1 Gd1 71.150(10) 2 8_466 ?
S3 Cs1 Gd1 36.875(11) 4 8_466 ?
S3 Cs1 Gd1 115.224(12) 3_455 8_466 ?
S1 Cs1 Gd1 136.883(11) . 8_466 ?
S1 Cs1 Gd1 36.896(10) 2 8_466 ?
S4 Cs1 Gd1 154.062(14) 5_565 8_466 ?
S4 Cs1 Gd1 37.002(11) 6_566 8_466 ?
S2 Cs1 Gd1 93.135(10) 4 7_565 ?
S2 Cs1 Gd1 71.024(10) 3_455 7_565 ?
S2 Cs1 Gd1 71.149(10) . 7_565 ?
S2 Cs1 Gd1 132.552(10) 2 7_565 ?
S3 Cs1 Gd1 115.224(12) 4 7_565 ?
S3 Cs1 Gd1 36.875(11) 3_455 7_565 ?
S1 Cs1 Gd1 36.896(10) . 7_565 ?
S1 Cs1 Gd1 136.883(11) 2 7_565 ?
S4 Cs1 Gd1 37.002(11) 5_565 7_565 ?
S4 Cs1 Gd1 154.062(15) 6_566 7_565 ?
Gd1 Cs1 Gd1 152.098(8) 8_466 7_565 ?
S2 Ca1 S3 142.251(19) 3 5_665 ?
S2 Ca1 S1 141.303(19) 3 7_565 ?
S3 Ca1 S1 70.275(18) 5_665 7_565 ?
S2 Ca1 S4 72.167(18) 3 3 ?
S3 Ca1 S4 91.55(2) 5_665 3 ?
S1 Ca1 S4 91.25(2) 7_565 3 ?
S2 Ca1 S3 90.993(19) 3 . ?
S3 Ca1 S3 82.12(2) 5_665 . ?
S1 Ca1 S3 119.777(19) 7_565 . ?
S4 Ca1 S3 143.22(2) 3 . ?
S2 Ca1 S1 90.764(18) 3 . ?
S3 Ca1 S1 119.469(19) 5_665 . ?
S1 Ca1 S1 81.87(2) 7_565 . ?
S4 Ca1 S1 142.91(2) 3 . ?
S3 Ca1 S1 66.788(17) . . ?
S2 Ca1 S4 79.043(18) 3 5_665 ?
S3 Ca1 S4 63.660(17) 5_665 5_665 ?
S1 Ca1 S4 130.959(18) 7_565 5_665 ?
S4 Ca1 S4 74.55(3) 3 5_665 ?
S3 Ca1 S4 70.177(17) . 5_665 ?
S1 Ca1 S4 135.498(18) . 5_665 ?
S2 Ca1 P1 107.350(16) 3 . ?
S3 Ca1 P1 88.944(17) 5_665 . ?
S1 Ca1 P1 89.050(17) 7_565 . ?
S4 Ca1 P1 179.489(19) 3 . ?
S3 Ca1 P1 36.740(15) . . ?
S1 Ca1 P1 36.741(15) . . ?
S4 Ca1 P1 105.558(17) 5_665 . ?
S2 Ca1 S4 78.466(18) 3 7_565 ?
S3 Ca1 S4 130.658(18) 5_665 7_565 ?
S1 Ca1 S4 63.261(17) 7_565 7_565 ?
S4 Ca1 S4 74.28(3) 3 7_565 ?
S3 Ca1 S4 135.353(18) . 7_565 ?
S1 Ca1 S4 70.076(17) . 7_565 ?
S4 Ca1 S4 145.85(2) 5_665 7_565 ?
P1 Ca1 S4 105.490(16) . 7_565 ?
S2 Ca1 P1 35.740(15) 3 3 ?
S3 Ca1 P1 120.620(16) 5_665 3 ?
S1 Ca1 P1 120.041(17) 7_565 3 ?
S4 Ca1 P1 36.427(17) 3 3 ?
S3 Ca1 P1 120.123(17) . 3 ?
S1 Ca1 P1 119.883(17) . 3 ?
S4 Ca1 P1 73.575(16) 5_665 3 ?
P1 Ca1 P1 143.090(19) . 3 ?
S4 Ca1 P1 73.130(16) 7_565 3 ?
S2 Ca1 Cs1 124.073(13) 3 7_565 ?
S3 Ca1 Cs1 51.031(14) 5_665 7_565 ?
S1 Ca1 Cs1 51.126(13) 7_565 7_565 ?
S4 Ca1 Cs1 51.906(14) 3 7_565 ?
S3 Ca1 Cs1 133.145(14) . 7_565 ?
S1 Ca1 Cs1 132.990(14) . 7_565 ?
S4 Ca1 Cs1 85.841(12) 5_665 7_565 ?
P1 Ca1 Cs1 128.576(11) . 7_565 ?
S4 Ca1 Cs1 85.839(12) 7_565 7_565 ?
P1 Ca1 Cs1 88.333(10) 3 7_565 ?
S2 P1 S3 112.74(4) . . ?
S2 P1 S1 112.78(4) . . ?
S3 P1 S1 104.25(4) . . ?
S2 P1 S4 110.24(4) . . ?
S3 P1 S4 108.19(4) . . ?
S1 P1 S4 108.34(4) . . ?
S2 P1 Ca1 162.25(3) . . ?
S3 P1 Ca1 59.07(2) . . ?
S1 P1 Ca1 59.09(2) . . ?
S4 P1 Ca1 87.52(3) . . ?
P1 S1 Gd1 100.10(3) . 7_565 ?
P1 S1 Ca1 84.17(3) . . ?
Gd1 S1 Ca1 98.13(2) 7_565 . ?
P1 S1 Cs1 93.41(3) . . ?
Gd1 S1 Cs1 91.978(17) 7_565 . ?
Ca1 S1 Cs1 169.87(2) . . ?
P1 S2 Gd1 89.60(3) . 3_445 ?
P1 S2 Cs1 97.70(3) . 3_545 ?
Gd1 S2 Cs1 112.390(19) 3_445 3_545 ?
P1 S2 Cs1 97.61(3) . . ?
Gd1 S2 Cs1 112.984(19) 3_445 . ?
Cs1 S2 Cs1 131.947(18) 3_545 . ?
P1 S3 Gd1 99.55(3) . 5_665 ?
P1 S3 Ca1 84.19(3) . . ?
Gd1 S3 Ca1 97.88(2) 5_665 . ?
P1 S3 Cs1 93.18(3) . 3_545 ?
Gd1 S3 Cs1 92.094(18) 5_665 3_545 ?
Ca1 S3 Cs1 169.98(2) . 3_545 ?
P1 S4 Gd1 88.00(3) . 3_445 ?
P1 S4 Cs1 179.09(3) . 5_565 ?
Gd1 S4 Cs1 91.092(19) 3_445 5_565 ?

loop_
_geom_bond_atom_site_label_1
_geom_bond_atom_site_label_2
_geom_bond_distance
_geom_bond_site_symmetry_2
_geom_bond_publ_flag
Cs1 S2 3.5439(6) 4 ?
Cs1 S2 3.5439(6) 3_455 ?
Cs1 S2 3.5592(6) . ?
Cs1 S2 3.5592(6) 2 ?
Cs1 S3 3.6816(7) 4 ?
Cs1 S3 3.6816(7) 3_455 ?
Cs1 S1 3.6862(6) . ?
Cs1 S1 3.6863(6) 2 ?
Cs1 S4 3.7248(7) 5_565 ?
Cs1 S4 3.7248(7) 6_566 ?
Cs1 Gd1 4.7320(2) 8_466 ?
Cs1 Gd1 4.7320(2) 7_565 ?
Ca1 S2 2.8154(7) 3 ?
Ca1 S3 2.8415(7) 5_665 ?
Ca1 S1 2.8426(7) 7_565 ?
Ca1 S4 2.8485(7) 3 ?
Ca1 S3 2.9215(7) . ?
Ca1 S1 2.9222(7) . ?
Ca1 S4 3.3773(11) 5_665 ?
Ca1 P1 3.3883(6) . ?
Ca1 S4 3.4095(11) 7_565 ?
Ca1 P1 3.4511(6) 3 ?
P1 S2 2.0159(8) . ?
P1 S3 2.0373(8) . ?
P1 S1 2.0374(8) . ?
P1 S4 2.0506(9) . ?
